data_4313675
loop_
_publ_author_name
'Shih-Sheng Sun'
'Alistair J. Lees'
'Peter Y. Zavalij'

_publ_section_title
;
 Highly Sensitive Luminescent Metal-Complex Receptors for Anions through
 Charge-Assisted Amide Hydrogen Bonding
;
_journal_name_full 'Inorganic Chemistry'
_journal_page_first 3445
_journal_page_last 3453
_journal_paper_doi 10.1021/ic0206589
_journal_volume 42
_journal_year 2003
_chemical_formula_moiety
;
Re 1+ (C O)3 (C18 H24 N2) (C5 H6 N), (P F6)
;
_chemical_formula_sum 'C26 H30 F6 N3 O3 P Re'
_chemical_formula_weight 777.71
_chemical_name_systematic
;
  ?
;
_space_group_IT_number 62
_symmetry_cell_setting orthorhombic
_symmetry_space_group_name_Hall '-P 2ac 2n'
_symmetry_space_group_name_H-M 'P n m a'
_atom_sites_solution_hydrogens geom
_atom_sites_solution_primary direct
_atom_sites_solution_secondary difmap
_audit_creation_method SHELXL-97
_cell_angle_alpha 90.00
_cell_angle_beta 90.00
_cell_angle_gamma 90.00
_cell_formula_units_Z 4
_cell_length_a 10.7397(5)
_cell_length_b 16.6829(9)
_cell_length_c 18.0705(10)
_cell_measurement_reflns_used 6391
_cell_measurement_temperature 293(2)
_cell_measurement_theta_max 49.071
_cell_measurement_theta_min 4.508
_cell_volume 3237.7(3)
_computing_cell_refinement 'SAINT (Bruker, 1999)'
_computing_data_collection 'SMART (Bruker, 1999)'
_computing_data_reduction SAINT
_computing_molecular_graphics 'ORTEP-3 (Farrugia,1997)'
_computing_publication_material SHELXL-97
_computing_structure_refinement 'SHELXL-97 (Sheldrick, 1997)'
_computing_structure_solution 'SHELXS-97 (Sheldrick, 1990)'
_diffrn_ambient_temperature 293(2)
_diffrn_measured_fraction_theta_full 0.994
_diffrn_measured_fraction_theta_max 0.994
_diffrn_measurement_device_type 'Bruker CCD area detector'
_diffrn_measurement_method 'omega scans'
_diffrn_radiation_monochromator graphite
_diffrn_radiation_source 'fine-focus sealed tube'
_diffrn_radiation_type MoK\a
_diffrn_radiation_wavelength 0.71073
_diffrn_reflns_av_R_equivalents 0.0630
_diffrn_reflns_av_sigmaI/netI 0.0488
_diffrn_reflns_limit_h_max 15
_diffrn_reflns_limit_h_min -15
_diffrn_reflns_limit_k_max 21
_diffrn_reflns_limit_k_min -23
_diffrn_reflns_limit_l_max 20
_diffrn_reflns_limit_l_min -25
_diffrn_reflns_number 28609
_diffrn_reflns_theta_full 30.51
_diffrn_reflns_theta_max 30.51
_diffrn_reflns_theta_min 1.66
_diffrn_standards_decay_% 0.04
_exptl_absorpt_coefficient_mu 3.869
_exptl_absorpt_correction_T_max 0.7338
_exptl_absorpt_correction_T_min 0.4928
_exptl_absorpt_correction_type multi-scan
_exptl_absorpt_process_details 'SADABS (Sheldrick, 1996)'
_exptl_crystal_colour yellow
_exptl_crystal_density_diffrn 1.595
_exptl_crystal_density_method 'not measured'
_exptl_crystal_description needle
_exptl_crystal_F_000 1528
_exptl_crystal_size_max .45
_exptl_crystal_size_mid .10
_exptl_crystal_size_min .08
_refine_diff_density_max 0.958
_refine_diff_density_min -0.439
_refine_diff_density_rms 0.106
_refine_ls_extinction_method none
_refine_ls_goodness_of_fit_ref 0.930
_refine_ls_hydrogen_treatment constr
_refine_ls_matrix_type full
_refine_ls_number_parameters 236
_refine_ls_number_reflns 5066
_refine_ls_number_restraints 9
_refine_ls_restrained_S_all 0.931
_refine_ls_R_factor_all 0.0767
_refine_ls_R_factor_gt 0.0381
_refine_ls_shift/su_max 0.002
_refine_ls_shift/su_mean 0.000
_refine_ls_structure_factor_coef Fsqd
_refine_ls_weighting_details '1/[\s^2^(Fo^2^)+(0.0489P)^2^], P=(Fo^2^+2Fc^2^)/3'
_refine_ls_weighting_scheme calc
_refine_ls_wR_factor_gt 0.0816
_refine_ls_wR_factor_ref 0.0930
_reflns_number_gt 3112
_reflns_number_total 5066
_reflns_threshold_expression >2sigma(I)
_cod_data_source_file ic0206589_2.cif
_cod_data_source_block structure-9
_cod_depositor_comments
;
The following automatic conversions were performed:

'_symmetry_cell_setting' value 'Orthorhombic' changed to
'orthorhombic' according to the built-in table from CIF Core
dictionary named 'cif_core.dic' version 2.4.1 from 2010-06-29.

Automatic conversion script
Id: cif_fix_values 1646 2011-03-28 12:23:43Z adriana 
;
_cod_database_code 4313675

loop_
_symmetry_equiv_pos_as_xyz
'x, y, z'
'-x+1/2, -y, z+1/2'
'-x, y+1/2, -z'
'x+1/2, -y+1/2, -z+1/2'
'-x, -y, -z'
'x-1/2, y, -z-1/2'
'x, -y-1/2, z'
'-x-1/2, y-1/2, z-1/2'

loop_
_atom_site_label
_atom_site_type_symbol
_atom_site_fract_x
_atom_site_fract_y
_atom_site_fract_z
_atom_site_U_iso_or_equiv
_atom_site_adp_type
_atom_site_occupancy
_atom_site_symmetry_multiplicity
_atom_site_calc_flag
_atom_site_refinement_flags
_atom_site_disorder_assembly
_atom_site_disorder_group
Re1 Re 0.702406(18) 0.2500 0.666100(12) 0.04652(9) Uani 1 2 d S . .
C1 C 0.6429(5) 0.2500 0.7655(3) 0.0507(13) Uani 1 2 d S . .
O1 O 0.6079(4) 0.2500 0.8250(2) 0.0677(11) Uani 1 2 d S . .
C2 C 0.8206(4) 0.1695(3) 0.6941(3) 0.0609(11) Uani 1 1 d . . .
O2 O 0.8894(3) 0.1196(2) 0.7101(2) 0.0894(11) Uani 1 1 d . . .
N1A N 0.5532(3) 0.17155(19) 0.63107(18) 0.0502(7) Uani 1 1 d . . .
C1A C 0.4445(3) 0.2058(2) 0.6106(2) 0.0509(9) Uani 1 1 d . . .
C2A C 0.3420(4) 0.1601(3) 0.5936(3) 0.0694(13) Uani 1 1 d . . .
H2A H 0.2687 0.1851 0.5786 0.083 Uiso 1 1 calc R . .
C3A C 0.3466(5) 0.0772(3) 0.5984(3) 0.0862(17) Uani 1 1 d . . .
C4A C 0.4582(5) 0.0429(3) 0.6177(3) 0.0871(16) Uani 1 1 d . . .
H4A H 0.4659 -0.0126 0.6200 0.104 Uiso 1 1 calc R . .
C5A C 0.5585(4) 0.0911(3) 0.6335(3) 0.0636(11) Uani 1 1 d . . .
H5A H 0.6335 0.0670 0.6464 0.076 Uiso 1 1 calc R . .
C6A C 0.2314(6) 0.0229(5) 0.5823(5) 0.127(3) Uani 1 1 d . . .
C7A C 0.1180(6) 0.0699(5) 0.5666(5) 0.168(4) Uani 1 1 d . . .
H7A1 H 0.1296 0.1000 0.5218 0.253 Uiso 1 1 calc R . .
H7A2 H 0.1022 0.1061 0.6068 0.253 Uiso 1 1 calc R . .
H7A3 H 0.0484 0.0343 0.5608 0.253 Uiso 1 1 calc R . .
C8A C 0.2607(7) -0.0332(4) 0.5211(5) 0.133(3) Uani 1 1 d . . .
H8A1 H 0.1922 -0.0694 0.5141 0.199 Uiso 1 1 calc R . .
H8A2 H 0.3342 -0.0632 0.5332 0.199 Uiso 1 1 calc R . .
H8A3 H 0.2746 -0.0034 0.4765 0.199 Uiso 1 1 calc R . .
C9A C 0.2051(10) -0.0273(9) 0.6535(6) 0.209(7) Uani 1 1 d . . .
H9A1 H 0.1344 -0.0614 0.6453 0.313 Uiso 1 1 calc R . .
H9A2 H 0.1881 0.0082 0.6941 0.313 Uiso 1 1 calc R . .
H9A3 H 0.2765 -0.0596 0.6649 0.313 Uiso 1 1 calc R . .
N1B N 0.7678(4) 0.2500 0.5493(3) 0.0530(12) Uani 1 2 d S . .
C1B C 0.6929(5) 0.2500 0.4890(3) 0.0588(15) Uani 1 2 d S . .
H1B H 0.6071 0.2500 0.4964 0.071 Uiso 1 2 calc SR . .
C2B C 0.7358(7) 0.2500 0.4191(4) 0.0690(18) Uani 1 2 d S . .
H2B H 0.6802 0.2500 0.3796 0.083 Uiso 1 2 calc SR . .
C3B C 0.8638(7) 0.2500 0.4057(4) 0.081(2) Uani 1 2 d S . .
C4B C 0.9414(7) 0.2500 0.4656(4) 0.095(3) Uani 1 2 d S . .
H4B H 1.0273 0.2500 0.4592 0.114 Uiso 1 2 calc SR . .
C5B C 0.8912(6) 0.2500 0.5355(3) 0.0728(19) Uani 1 2 d S . .
H5B H 0.9455 0.2500 0.5756 0.087 Uiso 1 2 calc SR . .
N2B N 0.9116(8) 0.2500 0.3361(3) 0.129(3) Uani 1 2 d S . .
H2B1 H 0.9909 0.2500 0.3297 0.154 Uiso 1 2 calc SR . .
H2B2 H 0.8625 0.2500 0.2985 0.154 Uiso 1 2 calc SR . .
P1 P 0.3313(4) 0.1941(4) 0.3724(2) 0.1286(19) Uani 0.50 1 d PD . .
F1 F 0.4186(19) 0.1658(17) 0.3165(7) 0.325(13) Uani 0.50 1 d PD . .
F2 F 0.2414(10) 0.2119(12) 0.4306(6) 0.234(16) Uani 0.50 1 d PD . .
F3 F 0.4219(8) 0.1628(9) 0.4288(5) 0.193(5) Uani 0.50 1 d PD . .
F4 F 0.272(3) 0.1149(11) 0.372(2) 0.433(19) Uani 0.50 1 d PD . .
F5 F 0.2418(11) 0.2185(10) 0.3145(6) 0.203(9) Uani 0.50 1 d PD . .
F6 F 0.403(2) 0.2689(8) 0.376(2) 0.397(16) Uani 0.50 1 d PD . .

loop_
_atom_site_aniso_label
_atom_site_aniso_U_11
_atom_site_aniso_U_22
_atom_site_aniso_U_33
_atom_site_aniso_U_23
_atom_site_aniso_U_13
_atom_site_aniso_U_12
Re1 0.03519(12) 0.06265(15) 0.04171(13) 0.000 0.00089(9) 0.000
C1 0.039(3) 0.065(3) 0.049(3) 0.000 0.001(2) 0.000
O1 0.053(2) 0.100(3) 0.050(3) 0.000 0.005(2) 0.000
C2 0.053(3) 0.079(3) 0.051(2) 0.003(2) 0.0020(19) 0.006(2)
O2 0.068(2) 0.104(3) 0.096(3) 0.020(2) -0.0018(19) 0.032(2)
N1A 0.0426(18) 0.059(2) 0.0495(19) -0.0067(16) 0.0046(14) -0.0022(15)
C1A 0.042(2) 0.069(2) 0.042(2) -0.0089(18) 0.0035(16) -0.0047(18)
C2A 0.045(2) 0.093(4) 0.070(3) -0.037(3) 0.001(2) -0.002(2)
C3A 0.055(3) 0.101(4) 0.104(4) -0.054(3) 0.024(3) -0.016(3)
C4A 0.076(4) 0.073(3) 0.113(5) -0.036(3) 0.024(3) -0.014(3)
C5A 0.057(3) 0.062(3) 0.073(3) -0.011(2) 0.008(2) -0.001(2)
C6A 0.075(4) 0.125(6) 0.183(8) -0.092(6) 0.029(5) -0.033(4)
C7A 0.056(4) 0.173(7) 0.276(11) -0.132(8) 0.006(5) -0.025(4)
C8A 0.100(4) 0.128(6) 0.169(8) -0.090(6) 0.003(5) -0.020(4)
C9A 0.189(12) 0.248(14) 0.190(12) -0.042(9) 0.061(7) -0.147(11)
N1B 0.039(3) 0.077(3) 0.043(3) 0.000 0.000(2) 0.000
C1B 0.049(3) 0.078(4) 0.049(3) 0.000 -0.001(3) 0.000
C2B 0.070(4) 0.086(5) 0.051(4) 0.000 -0.004(3) 0.000
C3B 0.079(5) 0.114(6) 0.050(4) 0.000 0.013(4) 0.000
C4B 0.050(4) 0.175(9) 0.061(4) 0.000 0.013(3) 0.000
C5B 0.047(3) 0.123(6) 0.048(3) 0.000 0.009(3) 0.000
N2B 0.102(6) 0.227(10) 0.057(4) 0.000 0.023(4) 0.000
P1 0.092(3) 0.229(6) 0.065(2) 0.003(3) 0.004(2) 0.010(3)
F1 0.34(2) 0.54(4) 0.097(8) 0.058(13) 0.062(11) 0.15(3)
F2 0.123(7) 0.44(5) 0.140(8) 0.010(11) 0.031(6) 0.074(14)
F3 0.121(7) 0.357(16) 0.100(6) 0.016(8) -0.016(5) 0.031(9)
F4 0.38(3) 0.37(4) 0.54(5) -0.02(4) -0.23(4) -0.10(3)
F5 0.181(8) 0.27(3) 0.157(8) 0.012(10) -0.076(7) 0.049(12)
F6 0.25(2) 0.10(2) 0.83(5) -0.039(19) -0.16(3) 0.032(13)

loop_
_atom_type_symbol
_atom_type_description
_atom_type_scat_dispersion_real
_atom_type_scat_dispersion_imag
_atom_type_scat_source
C C 0.0033 0.0016 'International Tables Vol C Tables 4.2.6.8 and 6.1.1.4'
H H 0.0000 0.0000 'International Tables Vol C Tables 4.2.6.8 and 6.1.1.4'
N N 0.0061 0.0033 'International Tables Vol C Tables 4.2.6.8 and 6.1.1.4'
O O 0.0106 0.0060 'International Tables Vol C Tables 4.2.6.8 and 6.1.1.4'
F F 0.0171 0.0103 'International Tables Vol C Tables 4.2.6.8 and 6.1.1.4'
P P 0.1023 0.0942 'International Tables Vol C Tables 4.2.6.8 and 6.1.1.4'
Re Re -1.0185 7.2310 'International Tables Vol C Tables 4.2.6.8 and 6.1.1.4'

loop_
_geom_angle_atom_site_label_1
_geom_angle_atom_site_label_2
_geom_angle_atom_site_label_3
_geom_angle
_geom_angle_site_symmetry_1
_geom_angle_site_symmetry_3
_geom_angle_publ_flag
C1 Re1 C2 88.44(18) . 7_565 ?
C1 Re1 C2 88.44(17) . . ?
C2 Re1 C2 89.0(3) 7_565 . ?
C1 Re1 N1A 91.58(15) . . ?
C2 Re1 N1A 172.71(16) 7_565 . ?
C2 Re1 N1A 98.27(17) . . ?
C1 Re1 N1A 91.58(15) . 7_565 ?
C2 Re1 N1A 98.27(17) 7_565 7_565 ?
C2 Re1 N1A 172.71(16) . 7_565 ?
N1A Re1 N1A 74.44(17) . 7_565 ?
C1 Re1 N1B 178.84(19) . . ?
C2 Re1 N1B 92.38(16) 7_565 . ?
C2 Re1 N1B 92.38(16) . . ?
N1A Re1 N1B 87.50(13) . . ?
N1A Re1 N1B 87.50(13) 7_565 . ?
O1 C1 Re1 179.7(5) . . ?
O2 C2 Re1 178.1(4) . . ?
C5A N1A C1A 117.9(3) . . ?
C5A N1A Re1 124.3(3) . . ?
C1A N1A Re1 117.7(2) . . ?
N1A C1A C2A 121.3(4) . . ?
N1A C1A C1A 115.0(2) . 7_565 ?
C2A C1A C1A 123.7(3) . 7_565 ?
C1A C2A C3A 120.7(5) . . ?
C1A C2A H2A 119.6 . . ?
C3A C2A H2A 119.6 . . ?
C4A C3A C2A 117.5(5) . . ?
C4A C3A C6A 119.8(6) . . ?
C2A C3A C6A 122.6(6) . . ?
C3A C4A C5A 119.6(5) . . ?
C3A C4A H4A 120.2 . . ?
C5A C4A H4A 120.2 . . ?
N1A C5A C4A 123.0(4) . . ?
N1A C5A H5A 118.5 . . ?
C4A C5A H5A 118.5 . . ?
C7A C6A C8A 111.5(7) . . ?
C7A C6A C9A 107.2(7) . . ?
C8A C6A C9A 108.3(9) . . ?
C7A C6A C3A 112.4(6) . . ?
C8A C6A C3A 109.7(5) . . ?
C9A C6A C3A 107.6(7) . . ?
C6A C7A H7A1 109.5 . . ?
C6A C7A H7A2 109.5 . . ?
H7A1 C7A H7A2 109.5 . . ?
C6A C7A H7A3 109.5 . . ?
H7A1 C7A H7A3 109.5 . . ?
H7A2 C7A H7A3 109.5 . . ?
C6A C8A H8A1 109.5 . . ?
C6A C8A H8A2 109.5 . . ?
H8A1 C8A H8A2 109.5 . . ?
C6A C8A H8A3 109.5 . . ?
H8A1 C8A H8A3 109.5 . . ?
H8A2 C8A H8A3 109.5 . . ?
C6A C9A H9A1 109.5 . . ?
C6A C9A H9A2 109.5 . . ?
H9A1 C9A H9A2 109.5 . . ?
C6A C9A H9A3 109.5 . . ?
H9A1 C9A H9A3 109.5 . . ?
H9A2 C9A H9A3 109.5 . . ?
C5B N1B C1B 115.7(5) . . ?
C5B N1B Re1 119.1(4) . . ?
C1B N1B Re1 125.1(4) . . ?
C2B C1B N1B 123.5(6) . . ?
C2B C1B H1B 118.2 . . ?
N1B C1B H1B 118.2 . . ?
C1B C2B C3B 120.0(6) . . ?
C1B C2B H2B 120.0 . . ?
C3B C2B H2B 120.0 . . ?
N2B C3B C4B 120.2(8) . . ?
N2B C3B C2B 122.2(7) . . ?
C4B C3B C2B 117.6(6) . . ?
C3B C4B C5B 119.3(7) . . ?
C3B C4B H4B 120.4 . . ?
C5B C4B H4B 120.4 . . ?
N1B C5B C4B 123.8(6) . . ?
N1B C5B H5B 118.1 . . ?
C4B C5B H5B 118.1 . . ?
C3B N2B H2B1 120.0 . . ?
C3B N2B H2B2 120.0 . . ?
H2B1 N2B H2B2 120.0 . . ?
F6 P1 F1 75.2(17) 7_565 . ?
F6 P1 F2 110(2) 7_565 . ?
F1 P1 F2 172.8(15) . . ?
F6 P1 F6 19.6(8) 7_565 . ?
F1 P1 F6 88.1(13) . . ?
F2 P1 F6 98.3(17) . . ?
F6 P1 F4 154.5(16) 7_565 . ?
F1 P1 F4 89.4(17) . . ?
F2 P1 F4 83.9(18) . . ?
F6 P1 F4 173.9(14) . . ?
F6 P1 F5 112.0(18) 7_565 . ?
F1 P1 F5 91.0(9) . . ?
F2 P1 F5 91.3(8) . . ?
F6 P1 F5 97.7(13) . . ?
F4 P1 F5 87.9(11) . . ?
F6 P1 F3 71.0(14) 7_565 . ?
F1 P1 F3 86.7(8) . . ?
F2 P1 F3 90.5(6) . . ?
F6 P1 F3 86.0(9) . . ?
F4 P1 F3 88.3(11) . . ?
F5 P1 F3 175.6(10) . . ?
F6 P1 P1 51.2(9) 7_565 7_565 ?
F1 P1 P1 108.9(13) . 7_565 ?
F2 P1 P1 78.3(8) . 7_565 ?
F6 P1 P1 31.6(9) . 7_565 ?
F4 P1 P1 154.1(13) . 7_565 ?
F5 P1 P1 74.0(7) . 7_565 ?
F3 P1 P1 110.3(7) . 7_565 ?
F6 P1 F5 87.1(14) 7_565 7_565 ?
F1 P1 F5 100.4(8) . 7_565 ?
F2 P1 F5 85.0(7) . 7_565 ?
F6 P1 F5 70.0(11) . 7_565 ?
F4 P1 F5 116.0(10) . 7_565 ?
F5 P1 F5 29.7(9) . 7_565 ?
F3 P1 F5 154.5(9) . 7_565 ?
P1 P1 F5 44.3(4) 7_565 7_565 ?
F6 P1 F2 82.0(17) 7_565 7_565 ?
F1 P1 F2 151.2(14) . 7_565 ?
F2 P1 F2 35.9(11) . 7_565 ?
F6 P1 F2 65.7(14) . 7_565 ?
F4 P1 F2 117.8(18) . 7_565 ?
F5 P1 F2 81.4(7) . 7_565 ?
F3 P1 F2 102.4(6) . 7_565 ?
P1 P1 F2 42.3(4) 7_565 7_565 ?
F5 P1 F2 60.7(6) 7_565 7_565 ?
P1 F1 F6 38.4(9) . 7_565 ?
F2 F2 P1 101.7(8) 7_565 . ?
F2 F2 P1 42.3(4) 7_565 7_565 ?
P1 F2 P1 59.4(7) . 7_565 ?
P1 F3 F6 38.3(7) . 7_565 ?
F5 F5 P1 106.0(7) 7_565 . ?
F5 F5 P1 44.3(4) 7_565 7_565 ?
P1 F5 P1 61.8(6) . 7_565 ?
F6 F6 P1 128.8(9) 7_565 7_565 ?
F6 F6 P1 31.6(9) 7_565 . ?
P1 F6 P1 97.2(17) 7_565 . ?
F6 F6 F3 139.2(14) 7_565 7_565 ?
P1 F6 F3 70.8(15) 7_565 7_565 ?
P1 F6 F3 138(3) . 7_565 ?
F6 F6 F1 135.2(17) 7_565 7_565 ?
P1 F6 F1 66.4(14) 7_565 7_565 ?
P1 F6 F1 129(2) . 7_565 ?
F3 F6 F1 83.8(9) 7_565 7_565 ?

loop_
_geom_bond_atom_site_label_1
_geom_bond_atom_site_label_2
_geom_bond_distance
_geom_bond_site_symmetry_2
_geom_bond_publ_flag
Re1 C1 1.907(6) . ?
Re1 C2 1.916(5) 7_565 ?
Re1 C2 1.916(5) . ?
Re1 N1A 2.164(3) . ?
Re1 N1A 2.164(3) 7_565 ?
Re1 N1B 2.224(5) . ?
C1 O1 1.139(6) . ?
C2 O2 1.149(5) . ?
N1A C5A 1.343(5) . ?
N1A C1A 1.351(4) . ?
C1A C2A 1.374(5) . ?
C1A C1A 1.476(8) 7_565 ?
C2A C3A 1.387(7) . ?
C2A H2A 0.9300 . ?
C3A C4A 1.373(7) . ?
C3A C6A 1.561(8) . ?
C4A C5A 1.375(6) . ?
C4A H4A 0.9300 . ?
C5A H5A 0.9300 . ?
C6A C7A 1.477(10) . ?
C6A C8A 1.483(8) . ?
C6A C9A 1.560(13) . ?
C7A H7A1 0.9600 . ?
C7A H7A2 0.9600 . ?
C7A H7A3 0.9600 . ?
C8A H8A1 0.9600 . ?
C8A H8A2 0.9600 . ?
C8A H8A3 0.9600 . ?
C9A H9A1 0.9600 . ?
C9A H9A2 0.9600 . ?
C9A H9A3 0.9600 . ?
N1B C5B 1.349(7) . ?
N1B C1B 1.355(7) . ?
C1B C2B 1.346(9) . ?
C1B H1B 0.9300 . ?
C2B C3B 1.396(11) . ?
C2B H2B 0.9300 . ?
C3B N2B 1.358(8) . ?
C3B C4B 1.367(10) . ?
C4B C5B 1.372(9) . ?
C4B H4B 0.9300 . ?
C5B H5B 0.9300 . ?
N2B H2B1 0.8600 . ?
N2B H2B2 0.8600 . ?
P1 F6 0.99(2) 7_565 ?
P1 F1 1.456(9) . ?
P1 F2 1.460(8) . ?
P1 F6 1.465(10) . ?
P1 F4 1.469(10) . ?
P1 F5 1.478(8) . ?
P1 F3 1.503(8) . ?
P1 P1 1.865(14) 7_565 ?
P1 F5 2.035(15) 7_565 ?
P1 F2 2.122(18) 7_565 ?
F1 F6 1.54(3) 7_565 ?
F2 F2 1.27(4) 7_565 ?
F2 P1 2.122(18) 7_565 ?
F3 F6 1.50(2) 7_565 ?
F5 F5 1.05(3) 7_565 ?
F5 P1 2.035(15) 7_565 ?
F6 F6 0.63(3) 7_565 ?
F6 P1 0.99(2) 7_565 ?
F6 F3 1.50(2) 7_565 ?
F6 F1 1.54(3) 7_565 ?

loop_
_geom_torsion_atom_site_label_1
_geom_torsion_atom_site_label_2
_geom_torsion_atom_site_label_3
_geom_torsion_atom_site_label_4
_geom_torsion
_geom_torsion_site_symmetry_1
_geom_torsion_site_symmetry_2
_geom_torsion_site_symmetry_3
_geom_torsion_site_symmetry_4
_geom_torsion_publ_flag
C2B C3B N2B H2B1 180.0 . . . . ?
C2A C3A C6A C7A -3.7(10) . . . . ?
C2A C3A C6A C8A 121.0(7) . . . . ?
C2A C3A C6A C9A -121.4(8) . . . . ?
C3A C6A C7A H7A1 64.4 . . . . ?
C3A C6A C8A H8A1 175.4 . . . . ?
C3A C6A C9A H9A1 180.0 . . . . ?
